data_2224280
loop_
_publ_author_name
'Jian, Fangfang'
'Xiao, Hailian'
'Wei, Yongxiang'

_publ_section_title
;6-Chloro-<i>N</i>^2^,<i>N</i>^4^-di-<i>p</i>-tolyl-1,3,5-triazine-2,4-diamine
 dimethylformamide monosolvate
;
_journal_coeditor_code HG2590
_journal_issue 12
_journal_name_full 'Acta Crystallographica Section E'
_journal_page_first o3212
_journal_paper_doi 10.1107/S1600536809049885
_journal_volume 65
_journal_year 2009
_chemical_formula_iupac 'C17 H16 Cl N5, C3 H7 N O'
_chemical_formula_moiety 'C17 H16 Cl N5, C3 H7 N O'
_chemical_formula_sum 'C20 H23 Cl N6 O'
_chemical_formula_weight 398.89
_chemical_name_systematic
;
6-Chloro-<i>N</i>^2^,<i>N</i>^4^-di-<i>p</i>-tolyl-1,3,5-triazine-2,4-diamine
dimethylformamide monosolvate
;
_space_group_IT_number 2
_symmetry_cell_setting triclinic
_symmetry_space_group_name_Hall '-P 1'
_symmetry_space_group_name_H-M 'P -1'
_atom_sites_solution_hydrogens geom
_atom_sites_solution_primary direct
_atom_sites_solution_secondary difmap
_audit_creation_method SHELXL-97
_cell_angle_alpha 91.13(3)
_cell_angle_beta 94.29(2)
_cell_angle_gamma 98.32(4)
_cell_formula_units_Z 2
_cell_length_a 6.821(2)
_cell_length_b 10.980(2)
_cell_length_c 14.060(3)
_cell_measurement_reflns_used 25
_cell_measurement_temperature 295(2)
_cell_measurement_theta_max 14
_cell_measurement_theta_min 4
_cell_volume 1038.5(4)
_computing_cell_refinement 'CAD-4 Software (Enraf--Nonius, 1989)'
_computing_data_collection 'CAD-4 Software (Enraf--Nonius, 1989)'
_computing_data_reduction 'NRCVAX (Gabe <i>et al.</i>,  1989)'
_computing_molecular_graphics 'SHELXL (Sheldrick, 2008)'
_computing_publication_material 'WinGX (Farrugia, 1999)'
_computing_structure_refinement 'SHELXL97 (Sheldrick, 2008)'
_computing_structure_solution 'SHELXS97 (Sheldrick, 2008)'
_diffrn_ambient_temperature 295(2)
_diffrn_measured_fraction_theta_full 0.990
_diffrn_measured_fraction_theta_max 0.990
_diffrn_measurement_device_type 'Enraf--Nonius CAD-4'
_diffrn_measurement_method 'omega scans'
_diffrn_radiation_monochromator graphite
_diffrn_radiation_source 'fine-focus sealed tube'
_diffrn_radiation_type MoK\a
_diffrn_radiation_wavelength 0.71073
_diffrn_reflns_av_R_equivalents 0.0155
_diffrn_reflns_av_sigmaI/netI 0.0310
_diffrn_reflns_limit_h_max 8
_diffrn_reflns_limit_h_min -8
_diffrn_reflns_limit_k_max 13
_diffrn_reflns_limit_k_min -9
_diffrn_reflns_limit_l_max 16
_diffrn_reflns_limit_l_min -17
_diffrn_reflns_number 5740
_diffrn_reflns_theta_full 25.50
_diffrn_reflns_theta_max 25.50
_diffrn_reflns_theta_min 1.88
_diffrn_standards_decay_% 0
_diffrn_standards_interval_count 100
_diffrn_standards_number 3
_exptl_absorpt_coefficient_mu 0.207
_exptl_absorpt_correction_type none
_exptl_crystal_colour colorless
_exptl_crystal_density_diffrn 1.276
_exptl_crystal_density_method 'not measured'
_exptl_crystal_description block
_exptl_crystal_F_000 420
_exptl_crystal_size_max 0.25
_exptl_crystal_size_mid 0.20
_exptl_crystal_size_min 0.18
_refine_diff_density_max 0.435
_refine_diff_density_min -0.240
_refine_ls_extinction_coef 0.008(2)
_refine_ls_extinction_expression Fc^*^=kFc[1+0.001xFc^2^\l^3^/sin(2\q)]^-1/4^
_refine_ls_extinction_method 'SHELXL97 (Sheldrick, 2008)'
_refine_ls_goodness_of_fit_ref 1.018
_refine_ls_hydrogen_treatment constr
_refine_ls_matrix_type full
_refine_ls_number_parameters 254
_refine_ls_number_reflns 3832
_refine_ls_number_restraints 0
_refine_ls_restrained_S_all 1.018
_refine_ls_R_factor_all 0.0704
_refine_ls_R_factor_gt 0.0499
_refine_ls_shift/su_max 0.001
_refine_ls_shift/su_mean 0.000
_refine_ls_structure_factor_coef Fsqd
_refine_ls_weighting_details 'calc w=1/[\s^2^(Fo^2^)+(0.0677P)^2^+0.4334P] where P=(Fo^2^+2Fc^2^)/3'
_refine_ls_weighting_scheme calc
_refine_ls_wR_factor_gt 0.1283
_refine_ls_wR_factor_ref 0.1455
_reflns_number_gt 2786
_reflns_number_total 3832
_reflns_threshold_expression I>2sigma(I)
_cod_data_source_file hg2590.cif
_cod_data_source_block I
_cod_depositor_comments
;
The following automatic conversions were performed:
'_symmetry_cell_setting' value 'Triclinic' changed to 'triclinic'
according to '/home/saulius/struct/CIF-dictionaries/cif_core.dic'
dictionary named 'cif_core.dic' version 2.4.1 from 2010-06-29.

Automatic conversion script
Id: cif_fix_enum 1527 2010-12-29 10:47:43Z saulius 

The following automatic conversions were performed:

'_symmetry_cell_setting' value 'Triclinic' changed to 'triclinic'
according to /home/saulius/struct/CIF-dictionaries/cif_core.dic
dictionary named 'cif_core.dic' version 2.4.1 from 2010-06-29.

Automatic conversion script
Id: cif_fix_values 1715 2011-07-08 13:25:40Z adriana 
;
_cod_original_cell_volume 1038.4(4)
_cod_database_code 2224280

loop_
_symmetry_equiv_pos_as_xyz
'x, y, z'
'-x, -y, -z'

loop_
_atom_site_type_symbol
_atom_site_label
_atom_site_fract_x
_atom_site_fract_y
_atom_site_fract_z
_atom_site_U_iso_or_equiv
_atom_site_adp_type
_atom_site_calc_flag
_atom_site_refinement_flags
_atom_site_occupancy
_atom_site_disorder_assembly
_atom_site_disorder_group
Cl Cl1 1.01901(10) 0.18643(6) 0.38436(5) 0.0657(3) Uani d . 1 . .
N N1 0.4183(3) 0.28803(18) 0.21951(15) 0.0525(5) Uani d . 1 . .
H H1A 0.4189 0.2155 0.1954 0.063 Uiso calc R 1 . .
N N2 0.7855(3) 0.58018(17) 0.42644(15) 0.0493(5) Uani d . 1 . .
H H2A 0.8873 0.5960 0.4671 0.059 Uiso calc R 1 . .
N N3 0.5954(3) 0.44126(17) 0.32082(13) 0.0455(5) Uani d . 1 . .
N N4 0.7002(3) 0.24467(17) 0.29872(14) 0.0499(5) Uani d . 1 . .
N N5 0.8869(3) 0.39225(17) 0.40810(14) 0.0448(5) Uani d . 1 . .
C C1 -0.2699(4) 0.4869(3) 0.0743(2) 0.0787(9) Uani d . 1 . .
H H1B -0.2699 0.5683 0.1006 0.118 Uiso calc R 1 . .
H H1C -0.3862 0.4341 0.0910 0.118 Uiso calc R 1 . .
H H1D -0.2703 0.4900 0.0061 0.118 Uiso calc R 1 . .
C C2 -0.0867(4) 0.4374(3) 0.11384(19) 0.0598(7) Uani d . 1 . .
C C3 0.0514(4) 0.5047(3) 0.1770(2) 0.0669(8) Uani d . 1 . .
H H3A 0.0313 0.5832 0.1962 0.080 Uiso calc R 1 . .
C C4 0.2206(4) 0.4597(2) 0.2135(2) 0.0634(7) Uani d . 1 . .
H H4A 0.3114 0.5081 0.2563 0.076 Uiso calc R 1 . .
C C5 0.2546(3) 0.3441(2) 0.18675(17) 0.0481(6) Uani d . 1 . .
C C6 0.1171(4) 0.2758(3) 0.1229(2) 0.0639(7) Uani d . 1 . .
H H6A 0.1373 0.1975 0.1034 0.077 Uiso calc R 1 . .
C C7 -0.0501(4) 0.3218(3) 0.0875(2) 0.0706(8) Uani d . 1 . .
H H7A -0.1409 0.2735 0.0446 0.085 Uiso calc R 1 . .
C C8 0.3217(5) 0.9718(3) 0.3723(2) 0.0756(9) Uani d . 1 . .
H H8A 0.4072 1.0452 0.3573 0.113 Uiso calc R 1 . .
H H8B 0.2618 0.9857 0.4304 0.113 Uiso calc R 1 . .
H H8C 0.2197 0.9512 0.3214 0.113 Uiso calc R 1 . .
C C9 0.4419(4) 0.8673(2) 0.38440(18) 0.0528(6) Uani d . 1 . .
C C10 0.6424(4) 0.8851(2) 0.3756(2) 0.0600(7) Uani d . 1 . .
H H10A 0.7052 0.9628 0.3612 0.072 Uiso calc R 1 . .
C C11 0.7532(4) 0.7902(2) 0.3877(2) 0.0561(7) Uani d . 1 . .
H H11A 0.8889 0.8043 0.3804 0.067 Uiso calc R 1 . .
C C12 0.6654(3) 0.6753(2) 0.41038(16) 0.0437(5) Uani d . 1 . .
C C13 0.4652(3) 0.6554(2) 0.41948(19) 0.0516(6) Uani d . 1 . .
H H13A 0.4028 0.5778 0.4342 0.062 Uiso calc R 1 . .
C C14 0.3564(4) 0.7512(2) 0.4066(2) 0.0575(7) Uani d . 1 . .
H H14A 0.2204 0.7367 0.4132 0.069 Uiso calc R 1 . .
C C15 0.7526(3) 0.4684(2) 0.38338(16) 0.0417(5) Uani d . 1 . .
C C16 0.5731(3) 0.3278(2) 0.28167(16) 0.0454(5) Uani d . 1 . .
C C17 0.8473(3) 0.2861(2) 0.36048(17) 0.0458(5) Uani d . 1 . .
O O1 0.4123(5) 0.0448(2) 0.1300(2) 0.1152(10) Uani d . 1 . .
N N6 0.6354(6) -0.0890(3) 0.1270(2) 0.0983(10) Uani d . 1 . .
C C18 0.5910(8) 0.0213(4) 0.1365(3) 0.1098(14) Uani d . 1 . .
H H18A 0.6940 0.0864 0.1484 0.132 Uiso calc R 1 . .
C C19 0.8451(8) -0.1067(5) 0.1350(4) 0.1468(19) Uani d . 1 . .
H H19A 0.9276 -0.0283 0.1452 0.220 Uiso calc R 1 . .
H H19B 0.8761 -0.1452 0.0772 0.220 Uiso calc R 1 . .
H H19C 0.8689 -0.1582 0.1878 0.220 Uiso calc R 1 . .
C C20 0.4959(8) -0.1957(4) 0.1119(4) 0.168(3) Uani d . 1 . .
H H20A 0.3643 -0.1739 0.1077 0.252 Uiso calc R 1 . .
H H20B 0.5103 -0.2497 0.1640 0.252 Uiso calc R 1 . .
H H20C 0.5176 -0.2367 0.0535 0.252 Uiso calc R 1 . .

loop_
_atom_site_aniso_label
_atom_site_aniso_U_11
_atom_site_aniso_U_22
_atom_site_aniso_U_33
_atom_site_aniso_U_12
_atom_site_aniso_U_13
_atom_site_aniso_U_23
Cl1 0.0605(4) 0.0572(4) 0.0833(5) 0.0336(3) -0.0152(3) -0.0046(3)
N1 0.0481(11) 0.0474(11) 0.0608(13) 0.0129(9) -0.0134(10) -0.0071(9)
N2 0.0414(10) 0.0435(11) 0.0627(13) 0.0158(8) -0.0145(9) -0.0046(9)
N3 0.0401(10) 0.0470(11) 0.0500(11) 0.0144(8) -0.0077(8) -0.0011(9)
N4 0.0499(11) 0.0467(11) 0.0547(12) 0.0185(9) -0.0073(9) -0.0018(9)
N5 0.0382(10) 0.0454(11) 0.0525(11) 0.0159(8) -0.0046(8) 0.0008(9)
C1 0.0460(15) 0.104(2) 0.088(2) 0.0215(15) -0.0084(14) 0.0248(18)
C2 0.0411(14) 0.0794(19) 0.0597(16) 0.0121(13) -0.0018(12) 0.0200(14)
C3 0.0584(16) 0.0703(18) 0.0745(19) 0.0263(14) -0.0100(14) -0.0014(14)
C4 0.0524(15) 0.0630(16) 0.0737(18) 0.0198(12) -0.0215(13) -0.0087(13)
C5 0.0402(12) 0.0550(14) 0.0486(13) 0.0098(10) -0.0051(10) 0.0043(11)
C6 0.0561(16) 0.0622(16) 0.0702(18) 0.0093(13) -0.0158(13) -0.0013(13)
C7 0.0514(16) 0.078(2) 0.076(2) 0.0039(14) -0.0219(14) 0.0047(15)
C8 0.0744(19) 0.0564(16) 0.102(2) 0.0328(14) -0.0008(17) 0.0082(15)
C9 0.0532(14) 0.0456(13) 0.0621(16) 0.0195(11) -0.0026(12) 0.0029(11)
C10 0.0544(15) 0.0403(13) 0.0832(19) 0.0050(11) -0.0071(13) 0.0090(12)
C11 0.0362(12) 0.0514(14) 0.0801(18) 0.0088(10) -0.0053(12) 0.0038(12)
C12 0.0410(12) 0.0413(12) 0.0499(13) 0.0146(9) -0.0064(10) -0.0004(10)
C13 0.0437(13) 0.0444(13) 0.0686(16) 0.0110(10) 0.0067(11) 0.0083(11)
C14 0.0425(13) 0.0582(15) 0.0762(18) 0.0186(11) 0.0098(12) 0.0092(13)
C15 0.0361(11) 0.0441(12) 0.0465(13) 0.0128(9) -0.0003(9) 0.0032(10)
C16 0.0423(12) 0.0470(13) 0.0480(13) 0.0139(10) -0.0027(10) 0.0024(10)
C17 0.0425(12) 0.0469(13) 0.0505(14) 0.0174(10) -0.0013(10) 0.0033(10)
O1 0.145(3) 0.0866(18) 0.118(2) 0.0498(18) -0.0214(19) -0.0214(15)
N6 0.139(3) 0.082(2) 0.0782(19) 0.0462(19) -0.0147(18) -0.0233(15)
C18 0.160(4) 0.078(3) 0.089(3) 0.018(3) -0.007(3) -0.014(2)
C19 0.138(4) 0.179(5) 0.135(4) 0.067(4) 0.008(3) -0.026(4)
C20 0.182(5) 0.097(3) 0.208(6) 0.013(4) -0.058(5) -0.063(4)

loop_
_atom_type_symbol
_atom_type_description
_atom_type_scat_dispersion_real
_atom_type_scat_dispersion_imag
_atom_type_scat_source
C C 0.0033 0.0016 'International Tables Vol C Tables 4.2.6.8 and 6.1.1.4'
H H 0.0000 0.0000 'International Tables Vol C Tables 4.2.6.8 and 6.1.1.4'
N N 0.0061 0.0033 'International Tables Vol C Tables 4.2.6.8 and 6.1.1.4'
O O 0.0106 0.0060 'International Tables Vol C Tables 4.2.6.8 and 6.1.1.4'
Cl Cl 0.1484 0.1585 'International Tables Vol C Tables 4.2.6.8 and 6.1.1.4'

loop_
_geom_angle_atom_site_label_1
_geom_angle_atom_site_label_2
_geom_angle_atom_site_label_3
_geom_angle_site_symmetry_1
_geom_angle_site_symmetry_3
_geom_angle
_geom_angle_publ_flag
N4 C17 Cl1 . . 115.32(17) ?
N5 C17 Cl1 . . 114.56(17) ?
C2 C1 H1B . . 109.5 ?
C2 C1 H1C . . 109.5 ?
H1B C1 H1C . . 109.5 ?
C2 C1 H1D . . 109.5 ?
H1B C1 H1D . . 109.5 ?
H1C C1 H1D . . 109.5 ?
C3 C2 C7 . . 116.7(2) ?
C3 C2 C1 . . 121.9(3) ?
C7 C2 C1 . . 121.4(3) ?
C2 C3 C4 . . 122.2(3) ?
C2 C3 H3A . . 118.9 ?
C4 C3 H3A . . 118.9 ?
C5 C4 C3 . . 120.4(3) ?
C5 C4 H4A . . 119.8 ?
C3 C4 H4A . . 119.8 ?
C4 C5 C6 . . 117.9(2) ?
C4 C5 N1 . . 125.7(2) ?
C6 C5 N1 . . 116.4(2) ?
C5 C6 C7 . . 120.9(3) ?
C5 C6 H6A . . 119.5 ?
C7 C6 H6A . . 119.5 ?
C6 C7 C2 . . 121.9(3) ?
C6 C7 H7A . . 119.1 ?
C2 C7 H7A . . 119.1 ?
C9 C8 H8A . . 109.5 ?
C9 C8 H8B . . 109.5 ?
H8A C8 H8B . . 109.5 ?
C9 C8 H8C . . 109.5 ?
H8A C8 H8C . . 109.5 ?
H8B C8 H8C . . 109.5 ?
C10 C9 C14 . . 117.1(2) ?
C10 C9 C8 . . 121.1(2) ?
C14 C9 C8 . . 121.8(2) ?
C9 C10 C11 . . 121.3(2) ?
C9 C10 H10A . . 119.4 ?
C11 C10 H10A . . 119.4 ?
C12 C11 C10 . . 120.7(2) ?
C12 C11 H11A . . 119.7 ?
C10 C11 H11A . . 119.7 ?
C13 C12 C11 . . 119.1(2) ?
C13 C12 N2 . . 121.5(2) ?
C11 C12 N2 . . 119.4(2) ?
C12 C13 C14 . . 119.5(2) ?
C12 C13 H13A . . 120.2 ?
C14 C13 H13A . . 120.2 ?
C9 C14 C13 . . 122.3(2) ?
C9 C14 H14A . . 118.8 ?
C13 C14 H14A . . 118.8 ?
N3 C15 N2 . . 118.55(19) ?
N3 C15 N5 . . 125.7(2) ?
N2 C15 N5 . . 115.77(19) ?
N1 C16 N3 . . 120.5(2) ?
N1 C16 N4 . . 114.4(2) ?
N3 C16 N4 . . 125.1(2) ?
N4 C17 N5 . . 130.1(2) ?
C16 N1 C5 . . 131.2(2) ?
C16 N1 H1A . . 114.4 ?
C5 N1 H1A . . 114.4 ?
C15 N2 C12 . . 125.31(18) ?
C15 N2 H2A . . 117.3 ?
C12 N2 H2A . . 117.3 ?
C15 N3 C16 . . 114.60(19) ?
C17 N4 C16 . . 112.54(19) ?
C17 N5 C15 . . 111.89(19) ?
C18 N6 C20 . . 124.6(4) ?
C18 N6 C19 . . 119.1(4) ?
C20 N6 C19 . . 116.2(4) ?
O1 C18 N6 . . 123.1(4) ?
O1 C18 H18A . . 118.5 ?
N6 C18 H18A . . 118.5 ?
N6 C19 H19A . . 109.5 ?
N6 C19 H19B . . 109.5 ?
H19A C19 H19B . . 109.5 ?
N6 C19 H19C . . 109.5 ?
H19A C19 H19C . . 109.5 ?
H19B C19 H19C . . 109.5 ?
N6 C20 H20A . . 109.5 ?
N6 C20 H20B . . 109.5 ?
H20A C20 H20B . . 109.5 ?
N6 C20 H20C . . 109.5 ?
H20A C20 H20C . . 109.5 ?
H20B C20 H20C . . 109.5 ?

loop_
_geom_bond_atom_site_label_1
_geom_bond_atom_site_label_2
_geom_bond_site_symmetry_2
_geom_bond_distance
_geom_bond_publ_flag
C17 Cl1 . 1.734(2) ?
N1 H1A . 0.8600 ?
N2 H2A . 0.8600 ?
C1 H1B . 0.9600 ?
C1 H1C . 0.9600 ?
C1 H1D . 0.9600 ?
C2 C3 . 1.368(4) ?
C2 C7 . 1.377(4) ?
C2 C1 . 1.507(3) ?
C3 C4 . 1.387(3) ?
C3 H3A . 0.9300 ?
C4 C5 . 1.373(3) ?
C4 H4A . 0.9300 ?
C5 C6 . 1.375(3) ?
C5 N1 . 1.403(3) ?
C6 C7 . 1.376(4) ?
C6 H6A . 0.9300 ?
C7 H7A . 0.9300 ?
C8 C9 . 1.509(3) ?
C8 H8A . 0.9600 ?
C8 H8B . 0.9600 ?
C8 H8C . 0.9600 ?
C9 C10 . 1.369(4) ?
C9 C14 . 1.375(4) ?
C10 C11 . 1.379(3) ?
C10 H10A . 0.9300 ?
C11 C12 . 1.370(3) ?
C11 H11A . 0.9300 ?
C12 C13 . 1.367(3) ?
C12 N2 . 1.430(3) ?
C13 C14 . 1.380(3) ?
C13 H13A . 0.9300 ?
C14 H14A . 0.9300 ?
C15 N3 . 1.329(3) ?
C15 N2 . 1.339(3) ?
C15 N5 . 1.358(3) ?
C16 N1 . 1.335(3) ?
C16 N3 . 1.336(3) ?
C16 N4 . 1.359(3) ?
C17 N4 . 1.300(3) ?
C17 N5 . 1.315(3) ?
O1 C18 . 1.279(5) ?
N6 C18 . 1.297(5) ?
N6 C20 . 1.400(5) ?
N6 C19 . 1.468(5) ?
C18 H18A . 0.9300 ?
C19 H19A . 0.9600 ?
C19 H19B . 0.9600 ?
C19 H19C . 0.9600 ?
C20 H20A . 0.9600 ?
C20 H20B . 0.9600 ?
C20 H20C . 0.9600 ?

loop_
_geom_hbond_atom_site_label_D
_geom_hbond_atom_site_label_H
_geom_hbond_atom_site_label_A
_geom_hbond_site_symmetry_A
_geom_hbond_distance_DH
_geom_hbond_distance_HA
_geom_hbond_distance_DA
_geom_hbond_angle_DHA
_geom_hbond_publ_flag
N1 H1A O1 1_555 0.86 2.06 2.923(3) 177 y
N2 H2A N5 2_766 0.86 2.24 3.081(3) 168 y
C4 H4A N3 ? 0.93 2.30 2.905(3) 122 y
C20 H20A O1 ? 0.96 2.39 2.792(5) 105 y
C1 H1D <i>Cg</i>1 2_565 0.96 2.86 3.653(4) 145 y

loop_
_cod_related_entry_id
_cod_related_entry_database
_cod_related_entry_code
1 ChemSpider 30655949
